data_4304851
loop_
_publ_author_name
'Debabrata Maiti'
'Julia S. Woertink'
'Amy A. Narducci Sarjeant'
'Edward I. Solomon'
'Kenneth D. Karlin'

_publ_section_title
;
Copper Dioxygen Adducts: Formation of Bis(\m-oxo)dicopper(III) versus
(\m-1,2)Peroxodicopper(II) Complexes with Small Changes in One
Pyridyl-Ligand Substituent
;
_journal_name_full 'Inorganic Chemistry'
_journal_page_first 3787
_journal_page_last 3800
_journal_paper_doi 10.1021/ic702437c
_journal_volume 47
_journal_year 2008
_chemical_formula_moiety 'C32 H31 Cl Cu N5,  C24 B F20'
_chemical_formula_sum 'C56 H31 B Cl Cu F20 N5'
_chemical_formula_weight 1263.66
_chemical_name_systematic
; 
 ? 
;
_space_group_IT_number 2
_symmetry_cell_setting triclinic
_symmetry_space_group_name_Hall '-P 1'
_symmetry_space_group_name_H-M 'P -1'
_atom_sites_solution_hydrogens geom
_atom_sites_solution_primary direct
_atom_sites_solution_secondary difmap
_audit_creation_date
;
'Tue Jan 23 16:43:26 2007'
;
_audit_creation_method SHELXL-97
_cell_angle_alpha 102.130(11)
_cell_angle_beta 112.459(18)
_cell_angle_gamma 102.502(11)
_cell_formula_units_Z 2
_cell_length_a 13.378(3)
_cell_length_b 13.9840(12)
_cell_length_c 15.827(3)
_cell_measurement_reflns_used 13378
_cell_measurement_theta_max 30.2936
_cell_measurement_theta_min 3.7773
_cell_volume 2526.8(9)
_computing_cell_refinement 'Oxford Diffraction CrysAlis RED'
_computing_data_collection 'Oxford Diffraction CrysAlis CCD'
_computing_data_reduction 'Oxford Diffraction CrysAlis RED'
_computing_molecular_graphics 'Sheldrick, G.M. (2000). SHELXTL v6.10.'
_computing_publication_material 'Sheldrick, G.M. (2000). SHELXTL v6.10.'
_computing_structure_refinement 'Sheldrick, G.M. (2000). SHELXTL v6.10.'
_computing_structure_solution 'Sheldrick, G.M. (2000). SHELXTL v6.10.'
_diffrn_ambient_temperature 100
_diffrn_detector_area_resol_mean 15.9890
_diffrn_measured_fraction_theta_full 0.981
_diffrn_measured_fraction_theta_max 0.981
_diffrn_measurement_details 'see scan set'
_diffrn_measurement_device Kappa
_diffrn_measurement_device_type Xcalibur3
_diffrn_measurement_method ' omega scans'
_diffrn_orient_matrix_UB_11 0.0188412561
_diffrn_orient_matrix_UB_12 0.0540539998
_diffrn_orient_matrix_UB_13 0.0081116095
_diffrn_orient_matrix_UB_21 0.0496786764
_diffrn_orient_matrix_UB_22 0.0061485349
_diffrn_orient_matrix_UB_23 0.0418590940
_diffrn_orient_matrix_UB_31 0.0294857381
_diffrn_orient_matrix_UB_32 -0.0076776995
_diffrn_orient_matrix_UB_33 -0.0284540745
_diffrn_radiation_monochromator graphite
_diffrn_radiation_source 'Enhance (Mo) X-ray Source'
_diffrn_radiation_type 'Mo K\a'
_diffrn_radiation_wavelength 0.71073
_diffrn_reflns_av_R_equivalents 0.0346
_diffrn_reflns_av_sigmaI/netI 0.0543
_diffrn_reflns_limit_h_max 16
_diffrn_reflns_limit_h_min -17
_diffrn_reflns_limit_k_max 17
_diffrn_reflns_limit_k_min -18
_diffrn_reflns_limit_l_max 20
_diffrn_reflns_limit_l_min -20
_diffrn_reflns_number 26970
_diffrn_reflns_resolution_max 0.77
_diffrn_reflns_theta_full 27.48
_diffrn_reflns_theta_max 27.48
_diffrn_reflns_theta_min 3.79
_diffrn_source_current 40
_diffrn_source_power 2
_diffrn_source_voltage 50
_diffrn_standards_interval_count 2
_diffrn_standards_interval_time 50
_exptl_absorpt_coefficient_mu 0.606
_exptl_absorpt_correction_T_max 0.971
_exptl_absorpt_correction_T_min 0.828
_exptl_absorpt_correction_type analytical
_exptl_absorpt_process_details
;
CrysAlis RED, Oxford Diffraction Ltd.,
Version 1.171.31.7 (release 18-10-2006 CrysAlis171 .NET)
(compiled Oct 18 2006,16:28:17)
Analytical numeric absorption correction using a multifaceted crystal
   model based on expressions derived by R.C. Clark & J.S. Reid.
(Clark, R. C. & Reid, J. S. (1995). Acta Cryst. A51, 887-897)
;
_exptl_crystal_colour blue
_exptl_crystal_density_diffrn 1.661
_exptl_crystal_density_method 'not measured'
_exptl_crystal_description plate
_exptl_crystal_F_000 1266
_exptl_crystal_size_max 0.5829
_exptl_crystal_size_mid 0.2699
_exptl_crystal_size_min 0.0644
_refine_diff_density_max 0.828
_refine_diff_density_min -0.809
_refine_diff_density_rms 0.080
_refine_ls_extinction_method none
_refine_ls_goodness_of_fit_ref 1.070
_refine_ls_hydrogen_treatment constr
_refine_ls_matrix_type full
_refine_ls_number_parameters 757
_refine_ls_number_reflns 11390
_refine_ls_number_restraints 0
_refine_ls_restrained_S_all 1.070
_refine_ls_R_factor_all 0.0778
_refine_ls_R_factor_gt 0.0483
_refine_ls_shift/su_max 0.001
_refine_ls_shift/su_mean 0.000
_refine_ls_structure_factor_coef Fsqd
_refine_ls_weighting_details 'calc w=1/[\s^2^(Fo^2^)+(0.0319P)^2^+4.2049P] where P=(Fo^2^+2Fc^2^)/3'
_refine_ls_weighting_scheme calc
_refine_ls_wR_factor_gt 0.0936
_refine_ls_wR_factor_ref 0.1092
_reflns_number_gt 8355
_reflns_number_total 11390
_reflns_threshold_expression >2sigma(I)
_cod_data_source_file ic702437c-file002.cif
_cod_data_source_block x0335
_cod_depositor_comments
;
The following automatic conversions were performed:
'_symmetry_cell_setting' value 'Triclinic' changed to 'triclinic'
according to '/home/saulius/struct/CIF-dictionaries/cif_core.dic'
dictionary named 'cif_core.dic' version 2.4.1 from 2010-06-29.

Automatic conversion script
Id: cif_fix_enum 1527 2010-12-29 10:47:43Z saulius 
;
_cod_original_sg_symbol_H-M 'P -1 '
_cod_database_code 4304851
_audit_creation_method_reference
;
CrysAlis RED, Oxford Diffraction Ltd.,
Version 1.171.31.7 (release 18-10-2006 CrysAlis171 .NET)
(compiled Oct 18 2006,16:28:17)
;
_computing_data_collection_reference
;
CrysAlis CCD, Oxford Diffraction Ltd.,
Version 1.171.31.7 (release 18-10-2006 CrysAlis171 .NET)
(compiled Oct 18 2006,16:28:17)
;
_computing_cell_refinment_reference
;
CrysAlis RED, Oxford Diffraction Ltd.,
Version 1.171.31.7 (release 18-10-2006 CrysAlis171 .NET)
(compiled Oct 18 2006,16:28:17)
;
_computing_data_reduction_reference
;
CrysAlis RED, Oxford Diffraction Ltd.,
Version 1.171.31.7 (release 18-10-2006 CrysAlis171 .NET)
(compiled Oct 18 2006,16:28:17)
;
_cell_measurement_resolution_max 0.70
_jhu_your_name_here 'Dr. Amy A Sarjeant'
_jhu_your_lab_here 'NCB 240'
_jhu_your_phone_number_here x6-8569
_jhu_your_email_here xray@jhu.edu
_jhu_institutional_source 'Karlin Lab'
_jhu_submitting_scientist 'Deb Maiti'
_jhu_scientist_phone x6-6557
_jhu_scientist_email dmaiti1@jhu.edu
_jhu_identifying_number x0335
_jhu_xray_labbook II-52
_jhu_crystalization_labbook
;
;
_jhu_crystalization_solvent 'Tetrahydrofuran, Me-THF'
_jhu_crystalization_method
;
;
_jhu_diffraction_detector_distance 50
_jhu_quality_factor 2

loop_
_symmetry_equiv_pos_as_xyz
'x, y, z'
'-x, -y, -z'

loop_
_atom_site_label
_atom_site_type_symbol
_atom_site_fract_x
_atom_site_fract_y
_atom_site_fract_z
_atom_site_U_iso_or_equiv
_atom_site_adp_type
_atom_site_occupancy
_atom_site_symmetry_multiplicity
_atom_site_calc_flag
_atom_site_refinement_flags
_atom_site_disorder_assembly
_atom_site_disorder_group
Cu1 Cu 0.52098(3) 0.37876(3) 0.00546(3) 0.01795(9) Uani 1 1 d . . .
Cl1 Cl 0.63957(6) 0.53834(5) 0.10623(6) 0.02383(16) Uani 1 1 d . . .
N1 N 0.58194(19) 0.36780(18) -0.09259(17) 0.0179(5) Uani 1 1 d . . .
N2 N 0.41608(19) 0.23265(18) -0.08481(17) 0.0180(5) Uani 1 1 d . . .
N3 N 0.4256(2) 0.35631(18) 0.07495(18) 0.0200(5) Uani 1 1 d . . .
N4 N 0.60953(19) 0.25444(18) 0.10708(18) 0.0184(5) Uani 1 1 d . . .
N5 N 0.7549(2) 0.35742(19) 0.25833(18) 0.0218(5) Uani 1 1 d . . .
C1 C 0.6818(2) 0.4283(2) -0.0813(2) 0.0208(6) Uani 1 1 d . . .
H1A H 0.7290 0.4841 -0.0227 0.025 Uiso 1 1 calc R . .
C2 C 0.7184(3) 0.4121(2) -0.1521(2) 0.0245(7) Uani 1 1 d . . .
H2A H 0.7889 0.4567 -0.1429 0.029 Uiso 1 1 calc R . .
C3 C 0.6501(3) 0.3297(2) -0.2369(2) 0.0279(7) Uani 1 1 d . . .
H3A H 0.6737 0.3161 -0.2865 0.033 Uiso 1 1 calc R . .
C4 C 0.5474(3) 0.2676(2) -0.2483(2) 0.0241(6) Uani 1 1 d . . .
H4A H 0.4997 0.2104 -0.3056 0.029 Uiso 1 1 calc R . .
C5 C 0.5143(2) 0.2893(2) -0.1753(2) 0.0193(6) Uani 1 1 d . . .
C6 C 0.4013(2) 0.2301(2) -0.1832(2) 0.0225(6) Uani 1 1 d . . .
H6A H 0.3428 0.2618 -0.2120 0.027 Uiso 1 1 calc R . .
H6B H 0.3755 0.1575 -0.2253 0.027 Uiso 1 1 calc R . .
C7 C 0.3072(2) 0.2193(2) -0.0770(2) 0.0246(7) Uani 1 1 d . . .
H7A H 0.2666 0.1446 -0.0945 0.029 Uiso 1 1 calc R . .
H7B H 0.2574 0.2467 -0.1231 0.029 Uiso 1 1 calc R . .
C8 C 0.3284(2) 0.2742(2) 0.0230(2) 0.0216(6) Uani 1 1 d . . .
C9 C 0.2521(3) 0.2455(2) 0.0598(3) 0.0275(7) Uani 1 1 d . . .
H9A H 0.1842 0.1876 0.0220 0.033 Uiso 1 1 calc R . .
C10 C 0.2757(3) 0.3019(3) 0.1515(3) 0.0297(7) Uani 1 1 d . . .
H10A H 0.2235 0.2840 0.1773 0.036 Uiso 1 1 calc R . .
C11 C 0.3760(3) 0.3847(2) 0.2059(2) 0.0277(7) Uani 1 1 d . . .
H11A H 0.3946 0.4236 0.2700 0.033 Uiso 1 1 calc R . .
C12 C 0.4488(3) 0.4100(2) 0.1650(2) 0.0220(6) Uani 1 1 d . . .
H12A H 0.5175 0.4672 0.2019 0.026 Uiso 1 1 calc R . .
C13 C 0.4705(2) 0.1541(2) -0.0559(2) 0.0240(7) Uani 1 1 d . . .
H13A H 0.5344 0.1581 -0.0736 0.029 Uiso 1 1 calc R . .
H13B H 0.4134 0.0840 -0.0924 0.029 Uiso 1 1 calc R . .
C14 C 0.5154(2) 0.1698(2) 0.0506(2) 0.0208(6) Uani 1 1 d . . .
C15 C 0.4614(3) 0.1052(2) 0.0861(3) 0.0290(7) Uani 1 1 d . . .
H15A H 0.3970 0.0453 0.0441 0.035 Uiso 1 1 calc R . .
C16 C 0.5050(3) 0.1313(3) 0.1864(3) 0.0352(8) Uani 1 1 d . . .
H16A H 0.4684 0.0902 0.2137 0.042 Uiso 1 1 calc R . .
C17 C 0.6006(3) 0.2165(3) 0.2455(2) 0.0284(7) Uani 1 1 d . . .
H17A H 0.6302 0.2349 0.3138 0.034 Uiso 1 1 calc R . .
C18 C 0.6547(2) 0.2765(2) 0.2034(2) 0.0204(6) Uani 1 1 d . . .
C19 C 0.8221(2) 0.4046(2) 0.2144(2) 0.0231(6) Uani 1 1 d . . .
H19A H 0.8236 0.4772 0.2232 0.028 Uiso 1 1 calc R . .
H19B H 0.7850 0.3669 0.1442 0.028 Uiso 1 1 calc R . .
C20 C 0.9434(2) 0.4027(2) 0.2587(2) 0.0199(6) Uani 1 1 d . . .
C21 C 0.9656(3) 0.3157(2) 0.2799(2) 0.0279(7) Uani 1 1 d . . .
H21A H 0.9039 0.2571 0.2668 0.034 Uiso 1 1 calc R . .
C22 C 1.0767(3) 0.3135(3) 0.3197(3) 0.0338(8) Uani 1 1 d . . .
H22A H 1.0909 0.2537 0.3342 0.041 Uiso 1 1 calc R . .
C23 C 1.1670(3) 0.3985(3) 0.3386(3) 0.0369(8) Uani 1 1 d . . .
H23A H 1.2432 0.3969 0.3652 0.044 Uiso 1 1 calc R . .
C24 C 1.1463(3) 0.4854(3) 0.3187(3) 0.0373(8) Uani 1 1 d . . .
H24A H 1.2083 0.5440 0.3321 0.045 Uiso 1 1 calc R . .
C25 C 1.0349(3) 0.4876(2) 0.2790(2) 0.0290(7) Uani 1 1 d . . .
H25A H 1.0213 0.5480 0.2656 0.035 Uiso 1 1 calc R . .
C26 C 0.7989(3) 0.4072(2) 0.3629(2) 0.0264(7) Uani 1 1 d . . .
H26A H 0.8836 0.4285 0.3939 0.032 Uiso 1 1 calc R . .
H26B H 0.7706 0.3561 0.3904 0.032 Uiso 1 1 calc R . .
C27 C 0.7634(3) 0.5006(2) 0.3865(2) 0.0253(7) Uani 1 1 d . . .
C28 C 0.6655(3) 0.4924(3) 0.3981(3) 0.0376(8) Uani 1 1 d . . .
H28A H 0.6201 0.4268 0.3927 0.045 Uiso 1 1 calc R . .
C29 C 0.6320(3) 0.5788(3) 0.4177(3) 0.0546(12) Uani 1 1 d . . .
H29A H 0.5641 0.5720 0.4255 0.066 Uiso 1 1 calc R . .
C30 C 0.6968(4) 0.6732(3) 0.4255(3) 0.0588(13) Uani 1 1 d . . .
H30A H 0.6737 0.7321 0.4385 0.071 Uiso 1 1 calc R . .
C31 C 0.7954(4) 0.6832(3) 0.4148(3) 0.0570(12) Uani 1 1 d . . .
H31A H 0.8405 0.7490 0.4204 0.068 Uiso 1 1 calc R . .
C32 C 0.8288(3) 0.5977(3) 0.3958(3) 0.0442(9) Uani 1 1 d . . .
H32A H 0.8974 0.6053 0.3891 0.053 Uiso 1 1 calc R . .
B1 B 0.8365(2) 0.0478(2) 0.7271(2) 0.0118(6) Uani 1 1 d . . .
F1 F 0.85245(14) 0.25692(12) 0.68555(12) 0.0201(3) Uani 1 1 d . . .
F2 F 0.87171(15) 0.29280(13) 0.53454(13) 0.0273(4) Uani 1 1 d . . .
F3 F 0.86571(19) 0.14011(16) 0.39282(14) 0.0424(5) Uani 1 1 d . . .
F4 F 0.84109(19) -0.05499(15) 0.40869(14) 0.0391(5) Uani 1 1 d . . .
F5 F 0.83447(14) -0.09044(12) 0.56475(12) 0.0219(4) Uani 1 1 d . . .
F6 F 0.63177(13) 0.10221(12) 0.65212(11) 0.0179(3) Uani 1 1 d . . .
F7 F 0.41485(13) -0.02131(13) 0.55801(13) 0.0255(4) Uani 1 1 d . . .
F8 F 0.36382(14) -0.23216(14) 0.51408(14) 0.0308(4) Uani 1 1 d . . .
F9 F 0.53643(14) -0.31179(12) 0.57750(14) 0.0280(4) Uani 1 1 d . . .
F10 F 0.75093(13) -0.19042(12) 0.67834(12) 0.0199(3) Uani 1 1 d . . .
F11 F 0.83663(12) -0.05386(12) 0.86745(11) 0.0169(3) Uani 1 1 d . . .
F12 F 0.99324(14) -0.13047(13) 0.96447(12) 0.0222(4) Uani 1 1 d . . .
F13 F 1.18343(14) -0.11864(14) 0.93458(13) 0.0260(4) Uani 1 1 d . . .
F14 F 1.20844(12) -0.03414(12) 0.80223(12) 0.0201(4) Uani 1 1 d . . .
F15 F 1.05703(13) 0.04544(12) 0.70687(12) 0.0189(3) Uani 1 1 d . . .
F16 F 0.69131(13) 0.08761(12) 0.83598(11) 0.0183(3) Uani 1 1 d . . .
F17 F 0.74968(14) 0.25489(13) 0.98077(12) 0.0216(4) Uani 1 1 d . . .
F18 F 0.95301(16) 0.40977(13) 1.05180(13) 0.0295(4) Uani 1 1 d . . .
F19 F 1.09761(14) 0.39042(13) 0.97072(13) 0.0284(4) Uani 1 1 d . . .
F20 F 1.04053(13) 0.22437(12) 0.82270(12) 0.0196(3) Uani 1 1 d . . .
C101 C 0.8475(2) 0.0813(2) 0.63635(19) 0.0135(5) Uani 1 1 d . . .
C102 C 0.8541(2) 0.1769(2) 0.6212(2) 0.0156(5) Uani 1 1 d . . .
C103 C 0.8629(2) 0.1975(2) 0.5424(2) 0.0210(6) Uani 1 1 d . . .
C104 C 0.8594(3) 0.1204(2) 0.4703(2) 0.0251(7) Uani 1 1 d . . .
C105 C 0.8479(3) 0.0230(2) 0.4789(2) 0.0229(6) Uani 1 1 d . . .
C106 C 0.8427(2) 0.0070(2) 0.5601(2) 0.0168(6) Uani 1 1 d . . .
C107 C 0.7045(2) -0.0351(2) 0.67427(19) 0.0125(5) Uani 1 1 d . . .
C108 C 0.6121(2) -0.0003(2) 0.63799(19) 0.0137(5) Uani 1 1 d . . .
C109 C 0.4991(2) -0.0627(2) 0.5869(2) 0.0175(6) Uani 1 1 d . . .
C110 C 0.4731(2) -0.1684(2) 0.5655(2) 0.0206(6) Uani 1 1 d . . .
C111 C 0.5605(2) -0.2084(2) 0.5980(2) 0.0186(6) Uani 1 1 d . . .
C112 C 0.6723(2) -0.1424(2) 0.65105(19) 0.0143(5) Uani 1 1 d . . .
C113 C 0.9348(2) -0.00308(19) 0.77851(18) 0.0118(5) Uani 1 1 d . . .
C114 C 0.9276(2) -0.04739(19) 0.84801(19) 0.0127(5) Uani 1 1 d . . .
C115 C 1.0078(2) -0.0869(2) 0.9000(2) 0.0152(5) Uani 1 1 d . . .
C116 C 1.1035(2) -0.0821(2) 0.8847(2) 0.0173(6) Uani 1 1 d . . .
C117 C 1.1152(2) -0.0389(2) 0.8178(2) 0.0158(5) Uani 1 1 d . . .
C118 C 1.0335(2) 0.0007(2) 0.7677(2) 0.0144(5) Uani 1 1 d . . .
C119 C 0.8605(2) 0.1475(2) 0.81746(19) 0.0122(5) Uani 1 1 d . . .
C120 C 0.7933(2) 0.1612(2) 0.86458(19) 0.0140(5) Uani 1 1 d . . .
C121 C 0.8219(2) 0.2469(2) 0.9416(2) 0.0150(5) Uani 1 1 d . . .
C122 C 0.9243(2) 0.3251(2) 0.9778(2) 0.0190(6) Uani 1 1 d . . .
C123 C 0.9965(2) 0.3152(2) 0.9361(2) 0.0187(6) Uani 1 1 d . . .
C124 C 0.9647(2) 0.2287(2) 0.8597(2) 0.0140(5) Uani 1 1 d . . .

loop_
_atom_site_aniso_label
_atom_site_aniso_U_11
_atom_site_aniso_U_22
_atom_site_aniso_U_33
_atom_site_aniso_U_23
_atom_site_aniso_U_13
_atom_site_aniso_U_12
Cu1 0.01462(16) 0.01628(17) 0.01848(19) 0.00172(14) 0.00766(14) 0.00007(13)
Cl1 0.0250(3) 0.0189(3) 0.0273(4) 0.0068(3) 0.0113(3) 0.0080(3)
N1 0.0152(11) 0.0180(12) 0.0209(13) 0.0065(10) 0.0070(10) 0.0079(9)
N2 0.0149(11) 0.0177(12) 0.0186(13) 0.0018(10) 0.0090(10) 0.0012(9)
N3 0.0196(12) 0.0203(12) 0.0228(14) 0.0077(10) 0.0109(11) 0.0080(10)
N4 0.0169(11) 0.0170(12) 0.0201(13) 0.0044(10) 0.0090(10) 0.0037(9)
N5 0.0208(12) 0.0243(13) 0.0157(13) 0.0030(10) 0.0077(10) 0.0033(10)
C1 0.0190(13) 0.0167(14) 0.0279(17) 0.0095(12) 0.0104(13) 0.0064(11)
C2 0.0240(15) 0.0216(15) 0.0373(19) 0.0145(14) 0.0192(14) 0.0101(12)
C3 0.0380(18) 0.0330(17) 0.0299(18) 0.0166(15) 0.0236(15) 0.0218(15)
C4 0.0272(15) 0.0268(16) 0.0214(16) 0.0078(13) 0.0118(13) 0.0131(13)
C5 0.0160(13) 0.0223(14) 0.0188(15) 0.0079(12) 0.0056(12) 0.0078(11)
C6 0.0168(13) 0.0253(15) 0.0155(15) -0.0005(12) 0.0041(12) 0.0016(12)
C7 0.0146(13) 0.0224(15) 0.0302(18) 0.0037(13) 0.0093(13) 0.0001(11)
C8 0.0181(13) 0.0207(15) 0.0269(17) 0.0082(13) 0.0101(13) 0.0077(12)
C9 0.0224(15) 0.0268(16) 0.039(2) 0.0141(15) 0.0176(15) 0.0081(13)
C10 0.0311(17) 0.0318(18) 0.040(2) 0.0185(15) 0.0230(16) 0.0159(14)
C11 0.0401(18) 0.0290(17) 0.0260(18) 0.0126(14) 0.0202(15) 0.0199(15)
C12 0.0298(15) 0.0172(14) 0.0215(16) 0.0071(12) 0.0124(13) 0.0101(12)
C13 0.0196(14) 0.0163(14) 0.0293(18) -0.0005(12) 0.0118(13) -0.0005(11)
C14 0.0201(14) 0.0155(14) 0.0252(16) 0.0039(12) 0.0109(13) 0.0041(11)
C15 0.0268(16) 0.0185(15) 0.036(2) 0.0065(14) 0.0135(15) 0.0006(13)
C16 0.0377(19) 0.0303(18) 0.042(2) 0.0181(16) 0.0227(17) 0.0034(15)
C17 0.0306(16) 0.0339(18) 0.0240(17) 0.0142(14) 0.0137(14) 0.0093(14)
C18 0.0210(14) 0.0173(14) 0.0242(16) 0.0043(12) 0.0116(13) 0.0081(11)
C19 0.0212(14) 0.0208(15) 0.0216(16) 0.0057(12) 0.0069(13) 0.0026(12)
C20 0.0204(14) 0.0204(14) 0.0131(14) 0.0003(11) 0.0063(12) 0.0032(11)
C21 0.0253(15) 0.0193(15) 0.0355(19) 0.0020(14) 0.0148(14) 0.0048(13)
C22 0.0317(17) 0.0306(18) 0.044(2) 0.0102(16) 0.0188(16) 0.0172(15)
C23 0.0214(16) 0.051(2) 0.033(2) 0.0060(17) 0.0096(15) 0.0139(15)
C24 0.0242(16) 0.0351(19) 0.038(2) 0.0058(16) 0.0093(15) -0.0042(14)
C25 0.0279(16) 0.0229(16) 0.0268(18) 0.0050(13) 0.0090(14) 0.0000(13)
C26 0.0268(15) 0.0313(17) 0.0164(16) 0.0061(13) 0.0061(13) 0.0090(13)
C27 0.0257(15) 0.0260(16) 0.0146(15) 0.0000(12) 0.0046(13) 0.0054(13)
C28 0.0311(17) 0.0335(19) 0.036(2) -0.0040(16) 0.0143(16) 0.0046(15)
C29 0.0308(19) 0.059(3) 0.045(3) -0.019(2) 0.0060(18) 0.0164(19)
C30 0.061(3) 0.041(2) 0.041(3) -0.0131(19) -0.004(2) 0.030(2)
C31 0.080(3) 0.026(2) 0.049(3) 0.0028(19) 0.021(2) 0.012(2)
C32 0.048(2) 0.033(2) 0.041(2) 0.0016(17) 0.0203(19) 0.0014(17)
B1 0.0105(13) 0.0129(14) 0.0112(15) 0.0029(11) 0.0044(11) 0.0044(11)
F1 0.0279(9) 0.0144(8) 0.0208(9) 0.0070(7) 0.0124(7) 0.0083(7)
F2 0.0306(9) 0.0250(9) 0.0273(10) 0.0181(8) 0.0114(8) 0.0046(8)
F3 0.0627(14) 0.0473(12) 0.0221(11) 0.0177(9) 0.0265(10) 0.0070(11)
F4 0.0629(13) 0.0350(11) 0.0238(11) 0.0031(9) 0.0313(10) 0.0082(10)
F5 0.0320(9) 0.0158(8) 0.0207(9) 0.0035(7) 0.0158(8) 0.0076(7)
F6 0.0182(8) 0.0159(8) 0.0189(9) 0.0066(7) 0.0066(7) 0.0068(6)
F7 0.0149(8) 0.0327(10) 0.0286(10) 0.0139(8) 0.0064(7) 0.0100(7)
F8 0.0130(8) 0.0284(10) 0.0345(11) 0.0062(8) 0.0021(8) -0.0037(7)
F9 0.0253(9) 0.0128(8) 0.0381(11) 0.0041(8) 0.0127(8) -0.0012(7)
F10 0.0172(8) 0.0149(8) 0.0260(9) 0.0052(7) 0.0086(7) 0.0060(6)
F11 0.0143(7) 0.0232(8) 0.0199(9) 0.0114(7) 0.0114(7) 0.0071(6)
F12 0.0209(8) 0.0304(9) 0.0214(9) 0.0166(8) 0.0100(7) 0.0108(7)
F13 0.0192(8) 0.0366(10) 0.0277(10) 0.0179(8) 0.0084(8) 0.0163(8)
F14 0.0120(7) 0.0255(9) 0.0237(9) 0.0058(7) 0.0099(7) 0.0064(7)
F15 0.0186(8) 0.0257(9) 0.0214(9) 0.0131(7) 0.0145(7) 0.0085(7)
F16 0.0156(7) 0.0213(8) 0.0180(9) 0.0046(7) 0.0099(7) 0.0034(6)
F17 0.0278(9) 0.0267(9) 0.0197(9) 0.0076(7) 0.0166(7) 0.0151(7)
F18 0.0386(10) 0.0191(9) 0.0216(10) -0.0051(7) 0.0109(8) 0.0087(8)
F19 0.0220(8) 0.0173(9) 0.0311(11) -0.0027(8) 0.0077(8) -0.0034(7)
F20 0.0145(7) 0.0204(8) 0.0227(9) 0.0033(7) 0.0112(7) 0.0017(6)
C101 0.0094(11) 0.0174(13) 0.0110(13) 0.0037(11) 0.0040(10) 0.0013(10)
C102 0.0127(12) 0.0164(13) 0.0149(14) 0.0040(11) 0.0047(11) 0.0034(10)
C103 0.0185(13) 0.0218(15) 0.0226(16) 0.0135(13) 0.0075(12) 0.0034(11)
C104 0.0258(15) 0.0339(17) 0.0157(15) 0.0122(13) 0.0110(13) 0.0030(13)
C105 0.0246(15) 0.0265(16) 0.0154(15) 0.0015(12) 0.0119(13) 0.0039(12)
C106 0.0170(13) 0.0170(13) 0.0158(14) 0.0052(11) 0.0077(11) 0.0037(11)
C107 0.0128(12) 0.0157(13) 0.0091(13) 0.0042(10) 0.0052(10) 0.0041(10)
C108 0.0160(12) 0.0143(13) 0.0115(13) 0.0050(11) 0.0070(11) 0.0038(10)
C109 0.0156(13) 0.0247(15) 0.0142(14) 0.0089(12) 0.0060(11) 0.0091(11)
C110 0.0127(12) 0.0231(15) 0.0181(15) 0.0048(12) 0.0051(11) -0.0037(11)
C111 0.0183(13) 0.0127(13) 0.0198(15) 0.0034(11) 0.0080(12) -0.0010(11)
C112 0.0128(12) 0.0177(13) 0.0134(14) 0.0049(11) 0.0069(11) 0.0051(10)
C113 0.0110(11) 0.0101(12) 0.0100(13) 0.0000(10) 0.0034(10) 0.0011(10)
C114 0.0116(12) 0.0128(12) 0.0137(13) 0.0040(10) 0.0060(10) 0.0035(10)
C115 0.0176(13) 0.0147(13) 0.0125(14) 0.0053(11) 0.0068(11) 0.0028(10)
C116 0.0127(12) 0.0168(14) 0.0168(15) 0.0041(11) 0.0016(11) 0.0051(11)
C117 0.0115(12) 0.0174(13) 0.0171(14) 0.0024(11) 0.0075(11) 0.0034(10)
C118 0.0152(12) 0.0126(12) 0.0138(14) 0.0027(10) 0.0068(11) 0.0024(10)
C119 0.0124(11) 0.0138(12) 0.0111(13) 0.0054(10) 0.0048(10) 0.0055(10)
C120 0.0137(12) 0.0165(13) 0.0125(14) 0.0080(11) 0.0041(11) 0.0066(10)
C121 0.0179(13) 0.0198(14) 0.0146(14) 0.0096(11) 0.0099(11) 0.0111(11)
C122 0.0270(15) 0.0141(13) 0.0112(14) 0.0001(11) 0.0050(12) 0.0085(11)
C123 0.0184(13) 0.0124(13) 0.0190(15) 0.0038(11) 0.0046(12) 0.0015(11)
C124 0.0134(12) 0.0162(13) 0.0174(14) 0.0091(11) 0.0091(11) 0.0066(10)

loop_
_atom_type_symbol
_atom_type_description
_atom_type_scat_dispersion_real
_atom_type_scat_dispersion_imag
_atom_type_scat_source
C C 0.0033 0.0016 'International Tables Vol C Tables 4.2.6.8 and 6.1.1.4'
H H 0.0000 0.0000 'International Tables Vol C Tables 4.2.6.8 and 6.1.1.4'
B B 0.0013 0.0007 'International Tables Vol C Tables 4.2.6.8 and 6.1.1.4'
N N 0.0061 0.0033 'International Tables Vol C Tables 4.2.6.8 and 6.1.1.4'
F F 0.0171 0.0103 'International Tables Vol C Tables 4.2.6.8 and 6.1.1.4'
Cl Cl 0.1484 0.1585 'International Tables Vol C Tables 4.2.6.8 and 6.1.1.4'
Cu Cu 0.3201 1.2651 'International Tables Vol C Tables 4.2.6.8 and 6.1.1.4'

loop_
_exptl_crystal_face_index_h
_exptl_crystal_face_index_k
_exptl_crystal_face_index_l
_exptl_crystal_face_perp_dist
0.00 2.00 -20.00 0.0346
2.00 18.00 -11.00 0.1646
1.00 -1.00 19.00 0.0235
-13.00 12.00 13.00 0.1306
-2.00 -18.00 12.00 0.1538
-1.00 19.00 -3.00 0.1313
3.00 -20.00 6.00 0.1312
16.00 -1.00 1.00 0.2284
14.00 -16.00 -5.00 0.1319
-4.00 17.00 -14.00 0.1177
-13.00 16.00 -1.00 0.1544
0.00 -1.00 -19.00 0.0277

loop_
_geom_angle_atom_site_label_1
_geom_angle_atom_site_label_2
_geom_angle_atom_site_label_3
_geom_angle
_geom_angle_site_symmetry_1
_geom_angle_site_symmetry_3
_geom_angle_publ_flag
N3 Cu1 N1 164.42(10) . . ?
N3 Cu1 N2 83.36(10) . . ?
N1 Cu1 N2 81.57(9) . . ?
N3 Cu1 Cl1 96.98(7) . . ?
N1 Cu1 Cl1 98.17(7) . . ?
N2 Cu1 Cl1 178.78(7) . . ?
C1 N1 C5 119.5(3) . . ?
C1 N1 Cu1 126.4(2) . . ?
C5 N1 Cu1 114.11(18) . . ?
C7 N2 C6 112.3(2) . . ?
C7 N2 C13 112.4(2) . . ?
C6 N2 C13 109.6(2) . . ?
C7 N2 Cu1 105.61(17) . . ?
C6 N2 Cu1 106.37(17) . . ?
C13 N2 Cu1 110.33(17) . . ?
C12 N3 C8 118.7(3) . . ?
C12 N3 Cu1 128.0(2) . . ?
C8 N3 Cu1 113.3(2) . . ?
C18 N4 C14 118.7(2) . . ?
C18 N5 C19 121.2(2) . . ?
C18 N5 C26 123.3(2) . . ?
C19 N5 C26 115.4(2) . . ?
N1 C1 C2 122.1(3) . . ?
N1 C1 H1A 119.0 . . ?
C2 C1 H1A 119.0 . . ?
C1 C2 C3 118.7(3) . . ?
C1 C2 H2A 120.6 . . ?
C3 C2 H2A 120.6 . . ?
C4 C3 C2 119.0(3) . . ?
C4 C3 H3A 120.5 . . ?
C2 C3 H3A 120.5 . . ?
C3 C4 C5 119.5(3) . . ?
C3 C4 H4A 120.3 . . ?
C5 C4 H4A 120.3 . . ?
N1 C5 C4 121.2(3) . . ?
N1 C5 C6 115.4(2) . . ?
C4 C5 C6 123.4(3) . . ?
N2 C6 C5 108.4(2) . . ?
N2 C6 H6A 110.0 . . ?
C5 C6 H6A 110.0 . . ?
N2 C6 H6B 110.0 . . ?
C5 C6 H6B 110.0 . . ?
H6A C6 H6B 108.4 . . ?
N2 C7 C8 111.2(2) . . ?
N2 C7 H7A 109.4 . . ?
C8 C7 H7A 109.4 . . ?
N2 C7 H7B 109.4 . . ?
C8 C7 H7B 109.4 . . ?
H7A C7 H7B 108.0 . . ?
N3 C8 C9 121.7(3) . . ?
N3 C8 C7 115.8(3) . . ?
C9 C8 C7 122.5(3) . . ?
C10 C9 C8 119.3(3) . . ?
C10 C9 H9A 120.4 . . ?
C8 C9 H9A 120.4 . . ?
C9 C10 C11 119.5(3) . . ?
C9 C10 H10A 120.2 . . ?
C11 C10 H10A 120.2 . . ?
C10 C11 C12 118.6(3) . . ?
C10 C11 H11A 120.7 . . ?
C12 C11 H11A 120.7 . . ?
N3 C12 C11 122.3(3) . . ?
N3 C12 H12A 118.9 . . ?
C11 C12 H12A 118.9 . . ?
N2 C13 C14 112.7(2) . . ?
N2 C13 H13A 109.1 . . ?
C14 C13 H13A 109.1 . . ?
N2 C13 H13B 109.1 . . ?
C14 C13 H13B 109.1 . . ?
H13A C13 H13B 107.8 . . ?
N4 C14 C15 123.8(3) . . ?
N4 C14 C13 114.2(2) . . ?
C15 C14 C13 122.0(3) . . ?
C14 C15 C16 117.3(3) . . ?
C14 C15 H15A 121.3 . . ?
C16 C15 H15A 121.3 . . ?
C17 C16 C15 120.1(3) . . ?
C17 C16 H16A 119.9 . . ?
C15 C16 H16A 119.9 . . ?
C16 C17 C18 119.2(3) . . ?
C16 C17 H17A 120.4 . . ?
C18 C17 H17A 120.4 . . ?
N4 C18 N5 117.5(3) . . ?
N4 C18 C17 120.7(3) . . ?
N5 C18 C17 121.9(3) . . ?
N5 C19 C20 111.7(2) . . ?
N5 C19 H19A 109.3 . . ?
C20 C19 H19A 109.3 . . ?
N5 C19 H19B 109.3 . . ?
C20 C19 H19B 109.3 . . ?
H19A C19 H19B 107.9 . . ?
C25 C20 C21 118.6(3) . . ?
C25 C20 C19 120.7(3) . . ?
C21 C20 C19 120.7(3) . . ?
C22 C21 C20 120.8(3) . . ?
C22 C21 H21A 119.6 . . ?
C20 C21 H21A 119.6 . . ?
C23 C22 C21 119.9(3) . . ?
C23 C22 H22A 120.0 . . ?
C21 C22 H22A 120.0 . . ?
C24 C23 C22 119.9(3) . . ?
C24 C23 H23A 120.1 . . ?
C22 C23 H23A 120.1 . . ?
C23 C24 C25 120.2(3) . . ?
C23 C24 H24A 119.9 . . ?
C25 C24 H24A 119.9 . . ?
C20 C25 C24 120.7(3) . . ?
C20 C25 H25A 119.7 . . ?
C24 C25 H25A 119.7 . . ?
N5 C26 C27 112.8(3) . . ?
N5 C26 H26A 109.0 . . ?
C27 C26 H26A 109.0 . . ?
N5 C26 H26B 109.0 . . ?
C27 C26 H26B 109.0 . . ?
H26A C26 H26B 107.8 . . ?
C28 C27 C32 118.2(3) . . ?
C28 C27 C26 121.4(3) . . ?
C32 C27 C26 120.4(3) . . ?
C27 C28 C29 120.9(4) . . ?
C27 C28 H28A 119.5 . . ?
C29 C28 H28A 119.5 . . ?
C30 C29 C28 119.9(4) . . ?
C30 C29 H29A 120.1 . . ?
C28 C29 H29A 120.1 . . ?
C29 C30 C31 120.1(4) . . ?
C29 C30 H30A 119.9 . . ?
C31 C30 H30A 119.9 . . ?
C30 C31 C32 120.0(4) . . ?
C30 C31 H31A 120.0 . . ?
C32 C31 H31A 120.0 . . ?
C31 C32 C27 120.8(4) . . ?
C31 C32 H32A 119.6 . . ?
C27 C32 H32A 119.6 . . ?
C119 B1 C101 112.9(2) . . ?
C119 B1 C113 102.6(2) . . ?
C101 B1 C113 112.4(2) . . ?
C119 B1 C107 113.9(2) . . ?
C101 B1 C107 102.2(2) . . ?
C113 B1 C107 113.2(2) . . ?
C106 C101 C102 112.6(2) . . ?
C106 C101 B1 119.2(2) . . ?
C102 C101 B1 128.1(2) . . ?
F1 C102 C103 115.4(2) . . ?
F1 C102 C101 120.8(2) . . ?
C103 C102 C101 123.8(3) . . ?
F2 C103 C104 119.7(3) . . ?
F2 C103 C102 120.0(3) . . ?
C104 C103 C102 120.3(3) . . ?
F3 C104 C103 120.2(3) . . ?
F3 C104 C105 121.2(3) . . ?
C103 C104 C105 118.7(3) . . ?
F4 C105 C106 120.7(3) . . ?
F4 C105 C104 120.4(3) . . ?
C106 C105 C104 118.9(3) . . ?
F5 C106 C105 115.5(2) . . ?
F5 C106 C101 118.8(2) . . ?
C105 C106 C101 125.6(3) . . ?
C108 C107 C112 113.0(2) . . ?
C108 C107 B1 119.6(2) . . ?
C112 C107 B1 127.0(2) . . ?
F6 C108 C109 115.9(2) . . ?
F6 C108 C107 119.0(2) . . ?
C109 C108 C107 125.0(2) . . ?
F7 C109 C108 120.7(2) . . ?
F7 C109 C110 120.2(2) . . ?
C108 C109 C110 119.1(2) . . ?
F8 C110 C111 120.1(3) . . ?
F8 C110 C109 120.9(3) . . ?
C111 C110 C109 119.0(2) . . ?
F9 C111 C110 119.7(2) . . ?
F9 C111 C112 120.6(2) . . ?
C110 C111 C112 119.7(3) . . ?
F10 C112 C111 114.4(2) . . ?
F10 C112 C107 121.3(2) . . ?
C111 C112 C107 124.2(2) . . ?
C118 C113 C114 113.4(2) . . ?
C118 C113 B1 127.3(2) . . ?
C114 C113 B1 119.0(2) . . ?
F11 C114 C115 116.0(2) . . ?
F11 C114 C113 119.5(2) . . ?
C115 C114 C113 124.5(2) . . ?
F12 C115 C116 119.9(2) . . ?
F12 C115 C114 120.8(2) . . ?
C116 C115 C114 119.3(2) . . ?
F13 C116 C117 120.5(2) . . ?
F13 C116 C115 120.8(3) . . ?
C117 C116 C115 118.7(2) . . ?
F14 C117 C116 119.0(2) . . ?
F14 C117 C118 120.6(2) . . ?
C116 C117 C118 120.4(2) . . ?
F15 C118 C117 114.9(2) . . ?
F15 C118 C113 121.3(2) . . ?
C117 C118 C113 123.8(2) . . ?
C120 C119 C124 112.6(2) . . ?
C120 C119 B1 128.6(2) . . ?
C124 C119 B1 118.6(2) . . ?
F16 C120 C121 114.9(2) . . ?
F16 C120 C119 120.6(2) . . ?
C121 C120 C119 124.5(2) . . ?
F17 C121 C122 119.9(2) . . ?
F17 C121 C120 120.3(2) . . ?
C122 C121 C120 119.8(2) . . ?
F18 C122 C121 120.7(3) . . ?
F18 C122 C123 120.6(3) . . ?
C121 C122 C123 118.7(3) . . ?
F19 C123 C124 120.5(2) . . ?
F19 C123 C122 119.8(3) . . ?
C124 C123 C122 119.6(2) . . ?
F20 C124 C123 116.2(2) . . ?
F20 C124 C119 119.1(2) . . ?
C123 C124 C119 124.7(2) . . ?

loop_
_geom_bond_atom_site_label_1
_geom_bond_atom_site_label_2
_geom_bond_distance
_geom_bond_site_symmetry_2
_geom_bond_publ_flag
Cu1 N3 1.995(2) . ?
Cu1 N1 2.005(2) . ?
Cu1 N2 2.046(2) . ?
Cu1 Cl1 2.2536(10) . ?
N1 C1 1.341(3) . ?
N1 C5 1.341(4) . ?
N2 C7 1.484(3) . ?
N2 C6 1.485(4) . ?
N2 C13 1.500(4) . ?
N3 C12 1.342(4) . ?
N3 C8 1.351(4) . ?
N4 C18 1.342(4) . ?
N4 C14 1.355(4) . ?
N5 C18 1.369(4) . ?
N5 C19 1.463(4) . ?
N5 C26 1.472(4) . ?
C1 C2 1.381(4) . ?
C1 H1A 0.9500 . ?
C2 C3 1.387(5) . ?
C2 H2A 0.9500 . ?
C3 C4 1.380(4) . ?
C3 H3A 0.9500 . ?
C4 C5 1.386(4) . ?
C4 H4A 0.9500 . ?
C5 C6 1.502(4) . ?
C6 H6A 0.9900 . ?
C6 H6B 0.9900 . ?
C7 C8 1.492(4) . ?
C7 H7A 0.9900 . ?
C7 H7B 0.9900 . ?
C8 C9 1.384(4) . ?
C9 C10 1.374(5) . ?
C9 H9A 0.9500 . ?
C10 C11 1.381(5) . ?
C10 H10A 0.9500 . ?
C11 C12 1.387(4) . ?
C11 H11A 0.9500 . ?
C12 H12A 0.9500 . ?
C13 C14 1.504(4) . ?
C13 H13A 0.9900 . ?
C13 H13B 0.9900 . ?
C14 C15 1.378(4) . ?
C15 C16 1.395(5) . ?
C15 H15A 0.9500 . ?
C16 C17 1.374(5) . ?
C16 H16A 0.9500 . ?
C17 C18 1.419(4) . ?
C17 H17A 0.9500 . ?
C19 C20 1.511(4) . ?
C19 H19A 0.9900 . ?
C19 H19B 0.9900 . ?
C20 C25 1.386(4) . ?
C20 C21 1.390(4) . ?
C21 C22 1.385(4) . ?
C21 H21A 0.9500 . ?
C22 C23 1.384(5) . ?
C22 H22A 0.9500 . ?
C23 C24 1.375(5) . ?
C23 H23A 0.9500 . ?
C24 C25 1.389(5) . ?
C24 H24A 0.9500 . ?
C25 H25A 0.9500 . ?
C26 C27 1.507(4) . ?
C26 H26A 0.9900 . ?
C26 H26B 0.9900 . ?
C27 C28 1.374(4) . ?
C27 C32 1.392(5) . ?
C28 C29 1.393(5) . ?
C28 H28A 0.9500 . ?
C29 C30 1.365(6) . ?
C29 H29A 0.9500 . ?
C30 C31 1.375(7) . ?
C30 H30A 0.9500 . ?
C31 C32 1.378(6) . ?
C31 H31A 0.9500 . ?
C32 H32A 0.9500 . ?
B1 C119 1.647(4) . ?
B1 C101 1.648(4) . ?
B1 C113 1.653(4) . ?
B1 C107 1.655(4) . ?
F1 C102 1.356(3) . ?
F2 C103 1.349(3) . ?
F3 C104 1.340(3) . ?
F4 C105 1.342(3) . ?
F5 C106 1.363(3) . ?
F6 C108 1.353(3) . ?
F7 C109 1.347(3) . ?
F8 C110 1.348(3) . ?
F9 C111 1.349(3) . ?
F10 C112 1.351(3) . ?
F11 C114 1.354(3) . ?
F12 C115 1.347(3) . ?
F13 C116 1.338(3) . ?
F14 C117 1.352(3) . ?
F15 C118 1.348(3) . ?
F16 C120 1.360(3) . ?
F17 C121 1.344(3) . ?
F18 C122 1.341(3) . ?
F19 C123 1.347(3) . ?
F20 C124 1.356(3) . ?
C101 C106 1.387(4) . ?
C101 C102 1.397(4) . ?
C102 C103 1.378(4) . ?
C103 C104 1.374(4) . ?
C104 C105 1.380(4) . ?
C105 C106 1.374(4) . ?
C107 C108 1.390(4) . ?
C107 C112 1.392(4) . ?
C108 C109 1.378(4) . ?
C109 C110 1.378(4) . ?
C110 C111 1.375(4) . ?
C111 C112 1.383(4) . ?
C113 C118 1.385(3) . ?
C113 C114 1.395(4) . ?
C114 C115 1.381(4) . ?
C115 C116 1.380(4) . ?
C116 C117 1.366(4) . ?
C117 C118 1.383(4) . ?
C119 C120 1.389(4) . ?
C119 C124 1.401(4) . ?
C120 C121 1.379(4) . ?
C121 C122 1.374(4) . ?
C122 C123 1.376(4) . ?
C123 C124 1.370(4) . ?

loop_
_geom_torsion_atom_site_label_1
_geom_torsion_atom_site_label_2
_geom_torsion_atom_site_label_3
_geom_torsion_atom_site_label_4
_geom_torsion
_geom_torsion_site_symmetry_1
_geom_torsion_site_symmetry_2
_geom_torsion_site_symmetry_3
_geom_torsion_site_symmetry_4
_geom_torsion_publ_flag
N3 Cu1 N1 C1 -178.3(3) . . . . ?
N2 Cu1 N1 C1 -163.6(2) . . . . ?
Cl1 Cu1 N1 C1 15.2(2) . . . . ?
N3 Cu1 N1 C5 -0.2(5) . . . . ?
N2 Cu1 N1 C5 14.6(2) . . . . ?
Cl1 Cu1 N1 C5 -166.64(18) . . . . ?
N3 Cu1 N2 C7 26.48(19) . . . . ?
N1 Cu1 N2 C7 -149.6(2) . . . . ?
Cl1 Cu1 N2 C7 133(3) . . . . ?
N3 Cu1 N2 C6 146.00(18) . . . . ?
N1 Cu1 N2 C6 -30.05(17) . . . . ?
Cl1 Cu1 N2 C6 -108(3) . . . . ?
N3 Cu1 N2 C13 -95.22(18) . . . . ?
N1 Cu1 N2 C13 88.73(18) . . . . ?
Cl1 Cu1 N2 C13 11(3) . . . . ?
N1 Cu1 N3 C12 178.6(3) . . . . ?
N2 Cu1 N3 C12 163.8(3) . . . . ?
Cl1 Cu1 N3 C12 -15.0(2) . . . . ?
N1 Cu1 N3 C8 0.8(5) . . . . ?
N2 Cu1 N3 C8 -14.0(2) . . . . ?
Cl1 Cu1 N3 C8 167.22(19) . . . . ?
C5 N1 C1 C2 -0.5(4) . . . . ?
Cu1 N1 C1 C2 177.5(2) . . . . ?
N1 C1 C2 C3 -1.0(4) . . . . ?
C1 C2 C3 C4 1.0(4) . . . . ?
C2 C3 C4 C5 0.5(4) . . . . ?
C1 N1 C5 C4 2.0(4) . . . . ?
Cu1 N1 C5 C4 -176.3(2) . . . . ?
C1 N1 C5 C6 -176.5(2) . . . . ?
Cu1 N1 C5 C6 5.2(3) . . . . ?
C3 C4 C5 N1 -2.0(4) . . . . ?
C3 C4 C5 C6 176.4(3) . . . . ?
C7 N2 C6 C5 154.8(2) . . . . ?
C13 N2 C6 C5 -79.5(3) . . . . ?
Cu1 N2 C6 C5 39.7(3) . . . . ?
N1 C5 C6 N2 -30.8(3) . . . . ?
C4 C5 C6 N2 150.8(3) . . . . ?
C6 N2 C7 C8 -150.2(2) . . . . ?
C13 N2 C7 C8 85.7(3) . . . . ?
Cu1 N2 C7 C8 -34.6(3) . . . . ?
C12 N3 C8 C9 1.0(4) . . . . ?
Cu1 N3 C8 C9 179.0(2) . . . . ?
C12 N3 C8 C7 179.1(3) . . . . ?
Cu1 N3 C8 C7 -2.9(3) . . . . ?
N2 C7 C8 N3 26.2(4) . . . . ?
N2 C7 C8 C9 -155.7(3) . . . . ?
N3 C8 C9 C10 -0.1(5) . . . . ?
C7 C8 C9 C10 -178.0(3) . . . . ?
C8 C9 C10 C11 -1.2(5) . . . . ?
C9 C10 C11 C12 1.5(5) . . . . ?
C8 N3 C12 C11 -0.7(4) . . . . ?
Cu1 N3 C12 C11 -178.4(2) . . . . ?
C10 C11 C12 N3 -0.5(4) . . . . ?
C7 N2 C13 C14 -69.0(3) . . . . ?
C6 N2 C13 C14 165.4(2) . . . . ?
Cu1 N2 C13 C14 48.6(3) . . . . ?
C18 N4 C14 C15 1.2(4) . . . . ?
C18 N4 C14 C13 178.5(2) . . . . ?
N2 C13 C14 N4 -70.9(3) . . . . ?
N2 C13 C14 C15 106.5(3) . . . . ?
N4 C14 C15 C16 2.1(5) . . . . ?
C13 C14 C15 C16 -175.1(3) . . . . ?
C14 C15 C16 C17 -2.3(5) . . . . ?
C15 C16 C17 C18 -0.6(5) . . . . ?
C14 N4 C18 N5 174.8(3) . . . . ?
C14 N4 C18 C17 -4.2(4) . . . . ?
C19 N5 C18 N4 -11.9(4) . . . . ?
C26 N5 C18 N4 164.0(3) . . . . ?
C19 N5 C18 C17 167.0(3) . . . . ?
C26 N5 C18 C17 -17.0(4) . . . . ?
C16 C17 C18 N4 3.9(5) . . . . ?
C16 C17 C18 N5 -175.0(3) . . . . ?
C18 N5 C19 C20 -123.6(3) . . . . ?
C26 N5 C19 C20 60.1(3) . . . . ?
N5 C19 C20 C25 -138.6(3) . . . . ?
N5 C19 C20 C21 41.4(4) . . . . ?
C25 C20 C21 C22 -0.4(5) . . . . ?
C19 C20 C21 C22 179.5(3) . . . . ?
C20 C21 C22 C23 -0.3(5) . . . . ?
C21 C22 C23 C24 0.8(5) . . . . ?
C22 C23 C24 C25 -0.5(6) . . . . ?
C21 C20 C25 C24 0.7(5) . . . . ?
C19 C20 C25 C24 -179.3(3) . . . . ?
C23 C24 C25 C20 -0.2(5) . . . . ?
C18 N5 C26 C27 -93.7(3) . . . . ?
C19 N5 C26 C27 82.5(3) . . . . ?
N5 C26 C27 C28 92.1(4) . . . . ?
N5 C26 C27 C32 -87.0(4) . . . . ?
C32 C27 C28 C29 0.7(5) . . . . ?
C26 C27 C28 C29 -178.5(3) . . . . ?
C27 C28 C29 C30 0.0(6) . . . . ?
C28 C29 C30 C31 -0.4(7) . . . . ?
C29 C30 C31 C32 0.1(7) . . . . ?
C30 C31 C32 C27 0.6(7) . . . . ?
C28 C27 C32 C31 -0.9(6) . . . . ?
C26 C27 C32 C31 178.2(4) . . . . ?
C119 B1 C101 C106 172.5(2) . . . . ?
C113 B1 C101 C106 57.0(3) . . . . ?
C107 B1 C101 C106 -64.7(3) . . . . ?
C119 B1 C101 C102 -12.1(4) . . . . ?
C113 B1 C101 C102 -127.6(3) . . . . ?
C107 B1 C101 C102 110.7(3) . . . . ?
C106 C101 C102 F1 176.0(2) . . . . ?
B1 C101 C102 F1 0.4(4) . . . . ?
C106 C101 C102 C103 -4.2(4) . . . . ?
B1 C101 C102 C103 -179.8(3) . . . . ?
F1 C102 C103 F2 1.5(4) . . . . ?
C101 C102 C103 F2 -178.4(2) . . . . ?
F1 C102 C103 C104 -176.6(2) . . . . ?
C101 C102 C103 C104 3.5(4) . . . . ?
F2 C103 C104 F3 0.6(4) . . . . ?
C102 C103 C104 F3 178.7(3) . . . . ?
F2 C103 C104 C105 -178.6(3) . . . . ?
C102 C103 C104 C105 -0.5(4) . . . . ?
F3 C104 C105 F4 -1.0(5) . . . . ?
C103 C104 C105 F4 178.2(3) . . . . ?
F3 C104 C105 C106 179.5(3) . . . . ?
C103 C104 C105 C106 -1.3(4) . . . . ?
F4 C105 C106 F5 2.2(4) . . . . ?
C104 C105 C106 F5 -178.3(3) . . . . ?
F4 C105 C106 C101 -179.2(3) . . . . ?
C104 C105 C106 C101 0.3(5) . . . . ?
C102 C101 C106 F5 -179.1(2) . . . . ?
B1 C101 C106 F5 -3.1(4) . . . . ?
C102 C101 C106 C105 2.3(4) . . . . ?
B1 C101 C106 C105 178.3(3) . . . . ?
C119 B1 C107 C108 55.6(3) . . . . ?
C101 B1 C107 C108 -66.5(3) . . . . ?
C113 B1 C107 C108 172.4(2) . . . . ?
C119 B1 C107 C112 -132.2(3) . . . . ?
C101 B1 C107 C112 105.8(3) . . . . ?
C113 B1 C107 C112 -15.4(4) . . . . ?
C112 C107 C108 F6 -177.4(2) . . . . ?
B1 C107 C108 F6 -4.2(4) . . . . ?
C112 C107 C108 C109 2.0(4) . . . . ?
B1 C107 C108 C109 175.3(2) . . . . ?
F6 C108 C109 F7 -3.2(4) . . . . ?
C107 C108 C109 F7 177.3(2) . . . . ?
F6 C108 C109 C110 176.6(2) . . . . ?
C107 C108 C109 C110 -2.9(4) . . . . ?
F7 C109 C110 F8 1.1(4) . . . . ?
C108 C109 C110 F8 -178.8(2) . . . . ?
F7 C109 C110 C111 -178.3(3) . . . . ?
C108 C109 C110 C111 1.8(4) . . . . ?
F8 C110 C111 F9 0.6(4) . . . . ?
C109 C110 C111 F9 -180.0(3) . . . . ?
F8 C110 C111 C112 -179.7(3) . . . . ?
C109 C110 C111 C112 -0.2(4) . . . . ?
F9 C111 C112 F10 0.3(4) . . . . ?
C110 C111 C112 F10 -179.4(2) . . . . ?
F9 C111 C112 C107 179.2(2) . . . . ?
C110 C111 C112 C107 -0.5(4) . . . . ?
C108 C107 C112 F10 178.5(2) . . . . ?
B1 C107 C112 F10 5.8(4) . . . . ?
C108 C107 C112 C111 -0.3(4) . . . . ?
B1 C107 C112 C111 -173.0(3) . . . . ?
C119 B1 C113 C118 -106.8(3) . . . . ?
C101 B1 C113 C118 14.7(4) . . . . ?
C107 B1 C113 C118 129.9(3) . . . . ?
C119 B1 C113 C114 66.6(3) . . . . ?
C101 B1 C113 C114 -171.8(2) . . . . ?
C107 B1 C113 C114 -56.6(3) . . . . ?
C118 C113 C114 F11 178.6(2) . . . . ?
B1 C113 C114 F11 4.2(4) . . . . ?
C118 C113 C114 C115 -1.8(4) . . . . ?
B1 C113 C114 C115 -176.1(2) . . . . ?
F11 C114 C115 F12 1.1(4) . . . . ?
C113 C114 C115 F12 -178.6(2) . . . . ?
F11 C114 C115 C116 -179.4(2) . . . . ?
C113 C114 C115 C116 0.9(4) . . . . ?
F12 C115 C116 F13 -1.2(4) . . . . ?
C114 C115 C116 F13 179.3(2) . . . . ?
F12 C115 C116 C117 179.0(2) . . . . ?
C114 C115 C116 C117 -0.5(4) . . . . ?
F13 C116 C117 F14 0.4(4) . . . . ?
C115 C116 C117 F14 -179.8(2) . . . . ?
F13 C116 C117 C118 -178.7(2) . . . . ?
C115 C116 C117 C118 1.0(4) . . . . ?
F14 C117 C118 F15 -2.0(4) . . . . ?
C116 C117 C118 F15 177.1(2) . . . . ?
F14 C117 C118 C113 178.8(2) . . . . ?
C116 C117 C118 C113 -2.1(4) . . . . ?
C114 C113 C118 F15 -176.9(2) . . . . ?
B1 C113 C118 F15 -3.1(4) . . . . ?
C114 C113 C118 C117 2.3(4) . . . . ?
B1 C113 C118 C117 176.1(2) . . . . ?
C101 B1 C119 C120 128.5(3) . . . . ?
C113 B1 C119 C120 -110.3(3) . . . . ?
C107 B1 C119 C120 12.5(4) . . . . ?
C101 B1 C119 C124 -56.4(3) . . . . ?
C113 B1 C119 C124 64.9(3) . . . . ?
C107 B1 C119 C124 -172.4(2) . . . . ?
C124 C119 C120 F16 -177.1(2) . . . . ?
B1 C119 C120 F16 -1.7(4) . . . . ?
C124 C119 C120 C121 2.9(4) . . . . ?
B1 C119 C120 C121 178.3(3) . . . . ?
F16 C120 C121 F17 -2.2(4) . . . . ?
C119 C120 C121 F17 177.8(2) . . . . ?
F16 C120 C121 C122 178.7(2) . . . . ?
C119 C120 C121 C122 -1.4(4) . . . . ?
F17 C121 C122 F18 -0.2(4) . . . . ?
C120 C121 C122 F18 179.0(2) . . . . ?
F17 C121 C122 C123 -179.6(2) . . . . ?
C120 C121 C122 C123 -0.5(4) . . . . ?
F18 C122 C123 F19 1.0(4) . . . . ?
C121 C122 C123 F19 -179.5(2) . . . . ?
F18 C122 C123 C124 -179.0(3) . . . . ?
C121 C122 C123 C124 0.4(4) . . . . ?
F19 C123 C124 F20 0.2(4) . . . . ?
C122 C123 C124 F20 -179.7(2) . . . . ?
F19 C123 C124 C119 -178.6(3) . . . . ?
C122 C123 C124 C119 1.4(4) . . . . ?
C120 C119 C124 F20 178.2(2) . . . . ?
B1 C119 C124 F20 2.3(4) . . . . ?
C120 C119 C124 C123 -3.0(4) . . . . ?
B1 C119 C124 C123 -178.9(3) . . . . ?

loop_
_diffrn_scan_number
_diffrn_scan_type
_diffrn_scan_start
_diffrn_scan_end
_diffrn_scan_width
_diffrn_scan_exptime
_diffrn_scan_omega
_diffrn_scan_theta
_diffrn_scan_kappa
_diffrn_scan_phi
_diffrn_scan_omega1
_diffrn_scan_theta1
_diffrn_scan_frames
1 omega 46.00 97.00 1.00 60.00 - 24.43 45.00 0.00 0.00 0.00 51
2 omega 45.00 96.00 1.00 60.00 - 24.43 45.00 240.00 0.00 0.00 51
3 omega -8.00 46.00 1.00 60.00 - 24.43 75.00 0.00 0.00 0.00 54
4 omega 0.00 51.00 1.00 60.00 - 24.43 -45.00 120.00 0.00 0.00 51
5 omega 43.00 97.00 1.00 60.00 - 24.43 75.00 0.00 0.00 0.00 54
6 omega 43.00 97.00 1.00 60.00 - 24.43 75.00 240.00 0.00 0.00 54
7 omega -48.00 4.00 1.00 60.00 - 24.43 -45.00 120.00 0.00 0.00 52
8 omega -8.00 46.00 1.00 60.00 - 24.43 75.00 120.00 0.00 0.00 54
9 omega 7.00 49.00 1.00 60.00 - 24.43 45.00 120.00 0.00 0.00 42
10 omega -8.00 46.00 1.00 60.00 - 24.43 75.00 240.00 0.00 0.00 54
11 omega -83.00 -55.00 1.00 60.00 - -25.05 123.00 149.00 0.00 0.00 28
12 omega -97.00 -43.00 1.00 60.00 - -25.05 -75.00 120.00 0.00 0.00 54
